data_7020168
loop_
_publ_author_name
'Bonnitcha, Paul D.'
'Kim, Byung J.'
'Hocking, Rosalie K.'
'Clegg, Jack K.'
'Turner, Peter'
'Neville, Suzanne M.'
'Hambley, Trevor W.'

_publ_section_title
;
 Cobalt complexes with tripodal ligands: implications for the design of
 drug chaperones.
;
_journal_issue 37
_journal_name_full 'Dalton transactions (Cambridge, England : 2003)'
_journal_page_first 11293
_journal_page_last 11304
_journal_paper_doi 10.1039/c2dt30727h
_journal_volume 41
_journal_year 2012
_chemical_formula_moiety 'C56 H48 Co2 N8 O4, 2(Cl O4)'
_chemical_formula_sum 'C56 H48 Cl2 Co2 N8 O12'
_chemical_formula_weight 1213.78
_chemical_name_systematic
;
?
;
_space_group_IT_number 14
_symmetry_cell_setting monoclinic
_symmetry_Int_Tables_number 14
_symmetry_space_group_name_Hall '-P 2ybc'
_symmetry_space_group_name_H-M 'P 1 21/c 1'
_atom_sites_solution_hydrogens geom
_atom_sites_solution_primary direct
_atom_sites_solution_secondary difmap
_audit_creation_method SHELXL-97
_cell_angle_alpha 90.00
_cell_angle_beta 93.066(9)
_cell_angle_gamma 90.00
_cell_formula_units_Z 4
_cell_length_a 21.553(3)
_cell_length_b 10.8220(14)
_cell_length_c 22.239(3)
_cell_measurement_reflns_used 2139
_cell_measurement_temperature 150(2)
_cell_measurement_theta_max 21.06
_cell_measurement_theta_min 2.27
_cell_volume 5179.7(12)
_computing_cell_refinement 'SAINT (Bruker-Nonius, 2003)'
_computing_data_collection 'APEX (Bruker-Nonius, 2003)'
_computing_data_reduction 'SAINT (Bruker-Nonius, 2003), XPREP (Bruker-Nonius, 2003)'
_computing_molecular_graphics
;ORTEP-3 (Farrugia, 1997)
WINGX-32 (Farrugia, 1999)
POV-Ray 3.5 (Cason, 2002)
WebLab ViewerPro 3.7 (Molecular Simulations, 2000)
;
_computing_publication_material 'enCIFer 1.1 (CCDC, 2005)'
_computing_structure_refinement 'SHELXL-97 (Sheldrick, 1997)'
_computing_structure_solution 'SIR97 (Altomare, et. al. 1997)'
_diffrn_ambient_temperature 150(2)
_diffrn_measured_fraction_theta_full 0.998
_diffrn_measured_fraction_theta_max 0.998
_diffrn_measurement_device_type APEXII-FR591
_diffrn_measurement_method \w+\f
_diffrn_radiation_monochromator graphite
_diffrn_radiation_source 'rotating anode'
_diffrn_radiation_type MoK\a
_diffrn_radiation_wavelength 0.71073
_diffrn_reflns_av_R_equivalents 0.1921
_diffrn_reflns_av_sigmaI/netI 0.1731
_diffrn_reflns_limit_h_max 25
_diffrn_reflns_limit_h_min -25
_diffrn_reflns_limit_k_max 12
_diffrn_reflns_limit_k_min -12
_diffrn_reflns_limit_l_max 26
_diffrn_reflns_limit_l_min -26
_diffrn_reflns_number 52547
_diffrn_reflns_theta_full 25.00
_diffrn_reflns_theta_max 25.00
_diffrn_reflns_theta_min 0.95
_diffrn_standards_decay_% 0
_diffrn_standards_interval_count 0
_diffrn_standards_interval_time 0
_diffrn_standards_number 0
_exptl_absorpt_coefficient_mu 0.818
_exptl_absorpt_correction_T_max 0.7457
_exptl_absorpt_correction_T_min 0.6688
_exptl_absorpt_correction_type multi-scan
_exptl_absorpt_process_details 'SADABS (Sheldrick, 2007)'
_exptl_crystal_colour red
_exptl_crystal_density_diffrn 1.556
_exptl_crystal_density_method 'not measured'
_exptl_crystal_description plate
_exptl_crystal_F_000 2496
_exptl_crystal_size_max 0.2
_exptl_crystal_size_mid 0.15
_exptl_crystal_size_min 0.10
_refine_diff_density_max 0.744
_refine_diff_density_min -0.647
_refine_diff_density_rms 0.107
_refine_ls_extinction_method none
_refine_ls_goodness_of_fit_ref 0.937
_refine_ls_hydrogen_treatment constr
_refine_ls_matrix_type full
_refine_ls_number_parameters 721
_refine_ls_number_reflns 9100
_refine_ls_number_restraints 22
_refine_ls_restrained_S_all 0.940
_refine_ls_R_factor_all 0.1819
_refine_ls_R_factor_gt 0.0635
_refine_ls_shift/su_max 0.001
_refine_ls_shift/su_mean 0.000
_refine_ls_structure_factor_coef Fsqd
_refine_ls_weighting_details 'calc w=1/[\s^2^(Fo^2^)+(0.0429P)^2^+3.2810P] where P=(Fo^2^+2Fc^2^)/3'
_refine_ls_weighting_scheme calc
_refine_ls_wR_factor_gt 0.1058
_refine_ls_wR_factor_ref 0.1313
_reflns_number_gt 4288
_reflns_number_total 9100
_reflns_threshold_expression >2sigma(I)
_cod_data_source_file c2dt30727h.txt
_cod_data_source_block 10
_cod_depositor_comments
;
The following automatic conversions were performed:
data name '_int_tables_symmetry_number' replaced with
'_symmetry_Int_Tables_number' as specified in the replacement file
'/home/antanas/src/cod-tools/trunk/data/replacement-values/replacement_tags.lst'.

Automatic conversion script
Id: cif_correct_tags 4998 2017-03-02 13:24:31Z antanas 
;
_cod_original_sg_symbol_H-M P21/c
_cod_database_code 7020168

loop_
_symmetry_equiv_pos_as_xyz
'x, y, z'
'-x, y+1/2, -z+1/2'
'-x, -y, -z'
'x, -y-1/2, z-1/2'

loop_
_atom_site_label
_atom_site_type_symbol
_atom_site_fract_x
_atom_site_fract_y
_atom_site_fract_z
_atom_site_U_iso_or_equiv
_atom_site_adp_type
_atom_site_occupancy
_atom_site_symmetry_multiplicity
_atom_site_calc_flag
_atom_site_refinement_flags
_atom_site_disorder_assembly
_atom_site_disorder_group
C1 C 0.3497(3) 0.0056(5) 0.6369(3) 0.0199(14) Uani 1 1 d . . .
C2 C 0.3487(3) -0.1722(5) 0.6978(3) 0.0213(15) Uani 1 1 d . . .
H2 H 0.3390 -0.2102 0.7346 0.026 Uiso 1 1 calc R . .
C3 C 0.3777(3) -0.2398(5) 0.6550(3) 0.0244(15) Uani 1 1 d . . .
H3 H 0.3873 -0.3245 0.6617 0.029 Uiso 1 1 calc R . .
C4 C 0.3927(3) -0.1822(6) 0.6019(3) 0.0291(16) Uani 1 1 d . . .
H4 H 0.4115 -0.2282 0.5714 0.035 Uiso 1 1 calc R . .
C5 C 0.3803(2) -0.0585(5) 0.5934(3) 0.0244(15) Uani 1 1 d . . .
H5 H 0.3925 -0.0175 0.5581 0.029 Uiso 1 1 calc R . .
C6 C 0.3290(3) 0.1383(5) 0.6323(3) 0.0212(15) Uani 1 1 d . . .
H6A H 0.3572 0.1864 0.6075 0.025 Uiso 1 1 calc R . .
H6B H 0.2863 0.1437 0.6136 0.025 Uiso 1 1 calc R . .
C7 C 0.4081(3) 0.1509(5) 0.7794(3) 0.0218(15) Uani 1 1 d . . .
C8 C 0.3727(3) 0.0065(5) 0.8479(3) 0.0218(15) Uani 1 1 d . . .
H8 H 0.3425 -0.0527 0.8583 0.026 Uiso 1 1 calc R . .
C9 C 0.4231(3) 0.0282(5) 0.8870(3) 0.0252(15) Uani 1 1 d . . .
H9 H 0.4277 -0.0152 0.9241 0.030 Uiso 1 1 calc R . .
C11 C 0.4669(3) 0.1132(5) 0.8718(3) 0.0289(16) Uani 1 1 d . . .
H11 H 0.5020 0.1288 0.8983 0.035 Uiso 1 1 calc R . .
C12 C 0.4598(3) 0.1761(5) 0.8176(3) 0.0273(16) Uani 1 1 d . . .
H12 H 0.4897 0.2354 0.8067 0.033 Uiso 1 1 calc R . .
C13 C 0.3979(3) 0.2055(5) 0.7184(3) 0.0236(15) Uani 1 1 d . . .
H13A H 0.4261 0.1660 0.6904 0.028 Uiso 1 1 calc R . .
H13B H 0.4075 0.2950 0.7200 0.028 Uiso 1 1 calc R . .
C14 C 0.2630(3) 0.3013(5) 0.7610(3) 0.0203(14) Uani 1 1 d . . .
C15 C 0.2242(3) 0.1759(6) 0.8355(3) 0.0244(15) Uani 1 1 d . . .
H15 H 0.2198 0.0962 0.8528 0.029 Uiso 1 1 calc R . .
C16 C 0.1983(3) 0.2774(6) 0.8627(3) 0.0295(16) Uani 1 1 d . . .
H16 H 0.1750 0.2675 0.8974 0.035 Uiso 1 1 calc R . .
C17 C 0.2069(3) 0.3939(6) 0.8385(3) 0.0330(17) Uani 1 1 d . . .
H17 H 0.1899 0.4646 0.8568 0.040 Uiso 1 1 calc R . .
C18 C 0.2401(3) 0.4063(5) 0.7880(3) 0.0287(16) Uani 1 1 d . . .
H18 H 0.2474 0.4858 0.7717 0.034 Uiso 1 1 calc R . .
C19 C 0.2924(3) 0.3022(5) 0.7016(3) 0.0235(15) Uani 1 1 d . . .
H19A H 0.3191 0.3761 0.6987 0.028 Uiso 1 1 calc R . .
H19B H 0.2597 0.3058 0.6686 0.028 Uiso 1 1 calc R . .
C20 C 0.1792(2) -0.0264(5) 0.7100(2) 0.0145(13) Uani 1 1 d . . .
C21 C 0.1996(3) -0.0957(5) 0.7633(3) 0.0193(14) Uani 1 1 d . . .
C22 C 0.1608(3) -0.1822(5) 0.7860(3) 0.0190(14) Uani 1 1 d U . .
H22 H 0.1743 -0.2288 0.8204 0.023 Uiso 1 1 calc R . .
C23 C 0.1005(3) -0.2033(5) 0.7589(3) 0.0205(15) Uani 1 1 d . . .
C24 C 0.0603(3) -0.2958(5) 0.7815(3) 0.0288(16) Uani 1 1 d . . .
H24 H 0.0732 -0.3414 0.8164 0.035 Uiso 1 1 calc R . .
C25 C 0.0034(3) -0.3193(5) 0.7532(3) 0.0306(16) Uani 1 1 d . . .
H25 H -0.0223 -0.3828 0.7676 0.037 Uiso 1 1 calc R . .
C26 C -0.0167(3) -0.2485(5) 0.7024(3) 0.0297(17) Uani 1 1 d . . .
H26 H -0.0565 -0.2639 0.6834 0.036 Uiso 1 1 calc R . .
C27 C 0.0202(3) -0.1584(5) 0.6803(3) 0.0243(16) Uani 1 1 d . . .
H27 H 0.0058 -0.1116 0.6461 0.029 Uiso 1 1 calc R . .
C28 C 0.0799(2) -0.1341(5) 0.7080(3) 0.0164(14) Uani 1 1 d . . .
C29 C 0.1205(2) -0.0457(5) 0.6840(2) 0.0169(13) Uani 1 1 d . . .
H29 H 0.1071 0.0008 0.6495 0.020 Uiso 1 1 calc R . .
C30 C 0.1613(3) -0.0298(5) 1.1355(3) 0.0223(15) Uani 1 1 d . . .
C32 C 0.1621(3) 0.1481(5) 1.0765(3) 0.0262(16) Uani 1 1 d . . .
H32 H 0.1709 0.1874 1.0397 0.031 Uiso 1 1 calc R . .
C33 C 0.1371(3) 0.2158(6) 1.1221(3) 0.0311(17) Uani 1 1 d . . .
H33 H 0.1296 0.3018 1.1171 0.037 Uiso 1 1 calc R . .
C35 C 0.1230(3) 0.1580(6) 1.1750(3) 0.0336(18) Uani 1 1 d . . .
H35 H 0.1060 0.2038 1.2066 0.040 Uiso 1 1 calc R . .
C36 C 0.1339(3) 0.0321(6) 1.1815(3) 0.0294(16) Uani 1 1 d . . .
H36 H 0.1228 -0.0104 1.2167 0.035 Uiso 1 1 calc R . .
C37 C 0.1828(3) -0.1630(5) 1.1389(3) 0.0250(15) Uani 1 1 d . . .
H37A H 0.2259 -0.1674 1.1565 0.030 Uiso 1 1 calc R . .
H37B H 0.1557 -0.2115 1.1647 0.030 Uiso 1 1 calc R . .
C38 C 0.2465(3) -0.3205(5) 1.0078(3) 0.0193(14) Uani 1 1 d . . .
C39 C 0.2651(3) -0.1993(5) 0.9241(3) 0.0230(15) Uani 1 1 d . . .
H39 H 0.2614 -0.1219 0.9041 0.028 Uiso 1 1 calc R . .
C40 C 0.2933(3) -0.2965(6) 0.8958(3) 0.0299(16) Uani 1 1 d . . .
H40 H 0.3089 -0.2863 0.8570 0.036 Uiso 1 1 calc R . .
C41 C 0.2984(3) -0.4094(5) 0.9255(3) 0.0287(16) Uani 1 1 d . . .
H41 H 0.3187 -0.4772 0.9078 0.034 Uiso 1 1 calc R . .
C42 C 0.2732(2) -0.4213(5) 0.9812(3) 0.0232(14) Uani 1 1 d . . .
H42 H 0.2744 -0.4989 1.0012 0.028 Uiso 1 1 calc R . .
C43 C 0.2236(3) -0.3200(5) 1.0699(3) 0.0228(15) Uani 1 1 d . . .
H43A H 0.2591 -0.3120 1.0998 0.027 Uiso 1 1 calc R . .
H43B H 0.2020 -0.3988 1.0776 0.027 Uiso 1 1 calc R . .
C44 C 0.0920(3) -0.1805(5) 1.0004(3) 0.0286(16) Uani 1 1 d . . .
C45 C 0.0363(3) -0.2065(7) 0.9706(4) 0.057(2) Uani 1 1 d . . .
H45 H 0.0102 -0.2705 0.9839 0.068 Uiso 1 1 calc R . .
C46 C 0.0193(4) -0.1365(8) 0.9203(4) 0.071(3) Uani 1 1 d U . .
H46 H -0.0192 -0.1519 0.8988 0.085 Uiso 1 1 calc R . .
C47 C 0.0581(3) -0.0441(7) 0.9012(3) 0.061(2) Uani 1 1 d . . .
H47 H 0.0466 0.0033 0.8664 0.073 Uiso 1 1 calc R . .
C48 C 0.1128(3) -0.0218(6) 0.9329(3) 0.0336(17) Uani 1 1 d . . .
H48 H 0.1387 0.0439 0.9210 0.040 Uiso 1 1 calc R . .
C49 C 0.1142(3) -0.2489(5) 1.0559(3) 0.0229(15) Uani 1 1 d . . .
H49A H 0.1125 -0.3388 1.0478 0.028 Uiso 1 1 calc R . .
H49B H 0.0861 -0.2311 1.0886 0.028 Uiso 1 1 calc R . .
C50 C 0.3197(3) 0.0216(5) 1.0495(3) 0.0185(14) Uani 1 1 d . . .
C51 C 0.2927(3) 0.0864(5) 0.9979(2) 0.0172(13) Uani 1 1 d . . .
C52 C 0.3243(3) 0.1811(5) 0.9725(3) 0.0193(14) Uani 1 1 d . . .
H52 H 0.3061 0.2231 0.9385 0.023 Uiso 1 1 calc R . .
C53 C 0.3838(3) 0.2176(5) 0.9964(3) 0.0178(14) Uani 1 1 d . . .
C54 C 0.4184(3) 0.3118(5) 0.9691(3) 0.0291(17) Uani 1 1 d . . .
H54 H 0.4020 0.3511 0.9335 0.035 Uiso 1 1 calc R . .
C55 C 0.4759(3) 0.3465(5) 0.9938(3) 0.0354(18) Uani 1 1 d . . .
H55 H 0.4988 0.4089 0.9748 0.043 Uiso 1 1 calc R . .
C56 C 0.5007(3) 0.2909(6) 1.0466(3) 0.0346(18) Uani 1 1 d . . .
H56 H 0.5397 0.3173 1.0640 0.041 Uiso 1 1 calc R . .
C57 C 0.4685(3) 0.1980(5) 1.0732(3) 0.0307(17) Uani 1 1 d . . .
H57 H 0.4857 0.1613 1.1092 0.037 Uiso 1 1 calc R . .
C58 C 0.4105(3) 0.1554(5) 1.0487(3) 0.0211(15) Uani 1 1 d . . .
C59 C 0.3770(2) 0.0580(5) 1.0744(3) 0.0205(14) Uani 1 1 d . . .
H59 H 0.3942 0.0169 1.1092 0.025 Uiso 1 1 calc R . .
N4 N 0.3340(2) -0.0519(4) 0.6879(2) 0.0190(11) Uani 1 1 d . . .
N2 N 0.3651(2) 0.0678(4) 0.7951(2) 0.0203(11) Uani 1 1 d . . .
N3 N 0.2554(2) 0.1885(4) 0.7848(2) 0.0205(12) Uani 1 1 d . . .
N1 N 0.3309(2) 0.1868(4) 0.6953(2) 0.0200(12) Uani 1 1 d . . .
N8 N 0.1741(2) 0.0269(4) 1.0841(2) 0.0213(12) Uani 1 1 d . . .
N7 N 0.2428(2) -0.2113(4) 0.9790(2) 0.0194(12) Uani 1 1 d . . .
N6 N 0.1309(2) -0.0919(4) 0.9810(2) 0.0204(12) Uani 1 1 d . . .
N5 N 0.1797(2) -0.2140(4) 1.0765(2) 0.0201(12) Uani 1 1 d . . .
O2 O 0.22083(16) 0.0529(3) 0.68874(16) 0.0198(9) Uani 1 1 d . . .
O1 O 0.25731(16) -0.0713(3) 0.78596(16) 0.0188(9) Uani 1 1 d . . .
O3 O 0.4274(3) -0.3342(4) 0.8032(3) 0.084(2) Uani 1 1 d D A .
O4A O 0.3788(7) -0.4606(11) 0.7389(8) 0.0621(15) Uani 0.25 1 d PD A 2
O4 O 0.4199(3) -0.4935(6) 0.7306(3) 0.0621(15) Uani 0.75 1 d P A 1
O5 O 0.3913(3) -0.5343(6) 0.8299(3) 0.101(2) Uani 1 1 d D A .
O6 O 0.4929(3) -0.5044(6) 0.8090(3) 0.0621(15) Uani 0.75 1 d P A 1
O6A O 0.4728(7) -0.5061(10) 0.7752(8) 0.0621(15) Uani 0.25 1 d PD A 2
O9 O 0.28564(16) -0.0702(3) 1.07175(17) 0.0201(9) Uani 1 1 d . . .
O8 O 0.23667(16) 0.0465(3) 0.97688(17) 0.0208(10) Uani 1 1 d . . .
O10 O 0.0803(2) 0.3216(4) 0.9513(2) 0.0625(17) Uani 1 1 d . . .
O11 O 0.1102(2) 0.5311(4) 0.9420(2) 0.0606(15) Uani 1 1 d . . .
O12 O 0.1688(2) 0.3961(4) 1.0045(2) 0.0549(15) Uani 1 1 d . . .
O13 O 0.0704(2) 0.4582(4) 1.0322(2) 0.0453(13) Uani 1 1 d . . .
Cl2 Cl 0.42757(8) -0.46289(14) 0.79275(8) 0.0355(4) Uani 1 1 d . . .
Cl3 Cl 0.10686(7) 0.42728(14) 0.98222(8) 0.0331(4) Uani 1 1 d . . .
Co1 Co 0.29282(3) 0.05745(7) 0.74147(3) 0.0176(2) Uani 1 1 d . . .
Co2 Co 0.20935(3) -0.08090(7) 1.02586(4) 0.0177(2) Uani 1 1 d . . .

loop_
_atom_site_aniso_label
_atom_site_aniso_U_11
_atom_site_aniso_U_22
_atom_site_aniso_U_33
_atom_site_aniso_U_23
_atom_site_aniso_U_13
_atom_site_aniso_U_12
C1 0.014(3) 0.033(4) 0.012(4) 0.004(3) -0.004(3) -0.003(3)
C2 0.025(4) 0.013(3) 0.025(4) 0.012(3) -0.003(3) -0.002(3)
C3 0.023(4) 0.025(3) 0.026(4) 0.000(3) 0.000(3) 0.004(3)
C4 0.025(4) 0.035(4) 0.028(4) -0.007(3) 0.007(3) 0.008(3)
C5 0.021(3) 0.034(4) 0.019(4) 0.004(3) 0.007(3) -0.007(3)
C6 0.030(4) 0.024(3) 0.010(4) 0.003(3) 0.005(3) -0.005(3)
C7 0.017(4) 0.020(3) 0.029(4) -0.009(3) -0.001(3) -0.004(3)
C8 0.021(4) 0.024(3) 0.020(4) -0.006(3) -0.002(3) 0.001(3)
C9 0.026(4) 0.027(3) 0.022(4) -0.001(3) 0.003(3) 0.006(3)
C11 0.020(4) 0.033(4) 0.033(5) -0.008(3) -0.002(3) 0.002(3)
C12 0.020(4) 0.025(4) 0.037(5) -0.004(3) 0.001(3) -0.004(3)
C13 0.027(4) 0.019(3) 0.025(4) -0.004(3) 0.003(3) -0.005(3)
C14 0.015(3) 0.032(4) 0.014(4) 0.000(3) 0.000(3) -0.001(3)
C15 0.019(4) 0.034(4) 0.021(4) 0.000(3) 0.002(3) 0.000(3)
C16 0.031(4) 0.039(4) 0.018(4) -0.003(3) 0.003(3) 0.001(3)
C17 0.033(4) 0.042(4) 0.023(4) -0.014(3) 0.002(3) 0.007(3)
C18 0.030(4) 0.024(4) 0.031(4) 0.001(3) -0.007(3) 0.006(3)
C19 0.021(4) 0.012(3) 0.037(5) 0.001(3) 0.000(3) -0.001(3)
C20 0.019(3) 0.016(3) 0.009(3) -0.002(2) 0.005(3) -0.002(3)
C21 0.020(4) 0.023(3) 0.015(4) -0.005(3) 0.001(3) 0.002(3)
C22 0.026(3) 0.023(3) 0.008(3) 0.010(3) 0.003(3) -0.005(3)
C23 0.012(3) 0.024(3) 0.026(4) -0.004(3) 0.004(3) 0.000(3)
C24 0.034(4) 0.030(3) 0.024(4) 0.000(3) 0.010(3) -0.003(3)
C25 0.017(4) 0.029(4) 0.046(5) -0.009(3) 0.007(3) -0.010(3)
C26 0.016(4) 0.033(4) 0.042(5) -0.011(3) 0.010(3) -0.003(3)
C27 0.016(4) 0.026(3) 0.030(4) -0.011(3) 0.000(3) 0.003(3)
C28 0.007(3) 0.021(3) 0.021(4) -0.003(3) 0.004(3) 0.003(2)
C29 0.017(3) 0.019(3) 0.014(3) -0.002(3) -0.001(3) 0.004(3)
C30 0.022(4) 0.022(3) 0.022(4) -0.001(3) -0.008(3) -0.009(3)
C32 0.019(4) 0.024(4) 0.033(5) 0.000(3) -0.015(3) -0.001(3)
C33 0.033(4) 0.024(4) 0.035(5) -0.011(3) -0.003(3) 0.002(3)
C35 0.035(4) 0.035(4) 0.030(5) -0.020(3) 0.000(4) 0.007(3)
C36 0.025(4) 0.035(4) 0.027(4) -0.006(3) 0.000(3) -0.003(3)
C37 0.032(4) 0.022(3) 0.021(4) 0.005(3) 0.006(3) -0.003(3)
C38 0.015(3) 0.021(3) 0.022(4) 0.003(3) -0.002(3) -0.005(3)
C39 0.024(4) 0.026(3) 0.020(4) 0.003(3) 0.010(3) -0.004(3)
C40 0.031(4) 0.040(4) 0.019(4) -0.001(3) 0.012(3) -0.007(3)
C41 0.027(4) 0.026(4) 0.033(4) -0.009(3) 0.002(3) 0.002(3)
C42 0.023(4) 0.024(3) 0.022(4) -0.002(3) 0.000(3) -0.002(3)
C43 0.028(4) 0.024(3) 0.016(4) 0.008(3) 0.002(3) 0.000(3)
C44 0.027(4) 0.035(4) 0.024(4) 0.000(3) 0.002(3) -0.004(3)
C45 0.035(5) 0.080(6) 0.054(6) 0.033(5) -0.016(4) -0.029(4)
C46 0.035(4) 0.101(6) 0.073(6) 0.032(5) -0.023(4) -0.029(4)
C47 0.042(5) 0.090(6) 0.048(5) 0.041(5) -0.027(4) -0.016(5)
C48 0.031(4) 0.040(4) 0.029(4) 0.020(3) -0.005(3) -0.004(3)
C49 0.021(4) 0.027(3) 0.021(4) -0.003(3) 0.006(3) -0.009(3)
C50 0.018(3) 0.021(3) 0.017(4) -0.001(3) 0.006(3) 0.007(3)
C51 0.022(3) 0.017(3) 0.014(3) 0.003(3) 0.002(3) -0.002(3)
C52 0.023(4) 0.019(3) 0.015(4) -0.001(3) -0.002(3) 0.002(3)
C53 0.020(4) 0.015(3) 0.020(4) 0.000(3) 0.011(3) -0.007(3)
C54 0.038(4) 0.019(3) 0.032(5) -0.001(3) 0.015(3) -0.003(3)
C55 0.042(5) 0.023(4) 0.043(5) -0.013(3) 0.020(4) -0.012(3)
C56 0.018(4) 0.032(4) 0.055(6) -0.019(4) 0.008(4) -0.001(3)
C57 0.019(4) 0.024(4) 0.049(5) -0.008(3) 0.009(3) 0.000(3)
C58 0.013(3) 0.020(3) 0.031(4) -0.011(3) 0.001(3) 0.003(3)
C59 0.014(3) 0.020(3) 0.027(4) -0.003(3) -0.002(3) 0.003(3)
N4 0.020(3) 0.020(3) 0.017(3) 0.002(2) -0.002(2) -0.005(2)
N2 0.023(3) 0.025(3) 0.013(3) -0.001(2) 0.000(2) -0.001(2)
N3 0.017(3) 0.021(3) 0.023(3) -0.002(2) -0.001(3) -0.001(2)
N1 0.017(3) 0.024(3) 0.019(3) -0.002(2) 0.002(2) -0.001(2)
N8 0.024(3) 0.018(3) 0.022(3) -0.004(2) 0.000(2) 0.003(2)
N7 0.017(3) 0.026(3) 0.014(3) 0.005(2) -0.004(2) -0.006(2)
N6 0.013(3) 0.025(3) 0.023(3) -0.003(2) 0.002(2) -0.002(2)
N5 0.022(3) 0.016(3) 0.022(3) -0.001(2) 0.003(2) -0.009(2)
O2 0.019(2) 0.024(2) 0.016(2) 0.0023(18) -0.0019(18) -0.0049(19)
O1 0.018(2) 0.026(2) 0.012(2) -0.0005(19) -0.0023(18) -0.0057(18)
O3 0.156(6) 0.028(3) 0.064(4) -0.015(3) -0.030(4) 0.020(3)
O4A 0.063(4) 0.048(3) 0.071(4) 0.011(3) -0.036(3) -0.013(3)
O4 0.063(4) 0.048(3) 0.071(4) 0.011(3) -0.036(3) -0.013(3)
O5 0.107(5) 0.095(5) 0.109(6) 0.052(4) 0.079(4) 0.015(4)
O6 0.063(4) 0.048(3) 0.071(4) 0.011(3) -0.036(3) -0.013(3)
O6A 0.063(4) 0.048(3) 0.071(4) 0.011(3) -0.036(3) -0.013(3)
O9 0.018(2) 0.022(2) 0.020(2) 0.0053(19) 0.0026(18) -0.0055(18)
O8 0.019(2) 0.018(2) 0.025(3) 0.0093(18) -0.0001(19) -0.0016(18)
O10 0.053(4) 0.072(4) 0.065(4) -0.046(3) 0.023(3) -0.030(3)
O11 0.078(4) 0.056(3) 0.050(4) 0.033(3) 0.021(3) 0.015(3)
O12 0.033(3) 0.050(3) 0.081(4) 0.017(3) -0.003(3) -0.009(2)
O13 0.060(3) 0.038(3) 0.040(3) -0.010(2) 0.027(3) -0.002(2)
Cl2 0.0424(11) 0.0343(10) 0.0299(11) 0.0014(8) 0.0015(9) -0.0026(8)
Cl3 0.0344(10) 0.0304(9) 0.0352(11) -0.0045(8) 0.0085(8) -0.0026(8)
Co1 0.0187(5) 0.0199(4) 0.0144(5) 0.0016(4) 0.0006(4) -0.0017(4)
Co2 0.0189(5) 0.0185(4) 0.0156(5) 0.0012(4) 0.0008(4) -0.0031(4)

loop_
_atom_type_symbol
_atom_type_description
_atom_type_scat_dispersion_real
_atom_type_scat_dispersion_imag
_atom_type_scat_source
C C 0.0033 0.0016 'International Tables Vol C Tables 4.2.6.8 and 6.1.1.4'
H H 0.0000 0.0000 'International Tables Vol C Tables 4.2.6.8 and 6.1.1.4'
N N 0.0061 0.0033 'International Tables Vol C Tables 4.2.6.8 and 6.1.1.4'
O O 0.0106 0.0060 'International Tables Vol C Tables 4.2.6.8 and 6.1.1.4'
Cl Cl 0.1484 0.1585 'International Tables Vol C Tables 4.2.6.8 and 6.1.1.4'
Co Co 0.3494 0.9721 'International Tables Vol C Tables 4.2.6.8 and 6.1.1.4'

loop_
_geom_angle_atom_site_label_1
_geom_angle_atom_site_label_2
_geom_angle_atom_site_label_3
_geom_angle
N4 C1 C5 120.3(5)
N4 C1 C6 114.2(5)
C5 C1 C6 125.5(6)
N4 C2 C3 120.6(6)
N4 C2 H2 119.7
C3 C2 H2 119.7
C2 C3 C4 118.9(5)
C2 C3 H3 120.5
C4 C3 H3 120.5
C5 C4 C3 120.1(6)
C5 C4 H4 119.9
C3 C4 H4 119.9
C4 C5 C1 119.2(6)
C4 C5 H5 120.4
C1 C5 H5 120.4
N1 C6 C1 106.1(5)
N1 C6 H6A 110.5
C1 C6 H6A 110.5
N1 C6 H6B 110.5
C1 C6 H6B 110.5
H6A C6 H6B 108.7
N2 C7 C12 120.7(6)
N2 C7 C13 115.5(5)
C12 C7 C13 123.7(5)
N2 C8 C9 121.3(5)
N2 C8 H8 119.3
C9 C8 H8 119.3
C11 C9 C8 119.3(6)
C11 C9 H9 120.4
C8 C9 H9 120.4
C9 C11 C12 119.9(6)
C9 C11 H11 120.0
C12 C11 H11 120.0
C11 C12 C7 118.9(6)
C11 C12 H12 120.6
C7 C12 H12 120.6
C7 C13 N1 110.3(5)
C7 C13 H13A 109.6
N1 C13 H13A 109.6
C7 C13 H13B 109.6
N1 C13 H13B 109.6
H13A C13 H13B 108.1
N3 C14 C18 121.2(6)
N3 C14 C19 114.9(5)
C18 C14 C19 123.7(5)
N3 C15 C16 120.9(6)
N3 C15 H15 119.6
C16 C15 H15 119.6
C15 C16 C17 119.1(6)
C15 C16 H16 120.4
C17 C16 H16 120.4
C18 C17 C16 119.6(6)
C18 C17 H17 120.2
C16 C17 H17 120.2
C17 C18 C14 119.2(6)
C17 C18 H18 120.4
C14 C18 H18 120.4
C14 C19 N1 109.7(5)
C14 C19 H19A 109.7
N1 C19 H19A 109.7
C14 C19 H19B 109.7
N1 C19 H19B 109.7
H19A C19 H19B 108.2
O2 C20 C29 124.2(5)
O2 C20 C21 116.0(5)
C29 C20 C21 119.7(5)
O1 C21 C22 124.6(5)
O1 C21 C20 116.0(5)
C22 C21 C20 119.3(5)
C21 C22 C23 121.1(5)
C21 C22 H22 119.5
C23 C22 H22 119.5
C28 C23 C22 119.8(5)
C28 C23 C24 118.8(5)
C22 C23 C24 121.3(5)
C25 C24 C23 120.8(6)
C25 C24 H24 119.6
C23 C24 H24 119.6
C24 C25 C26 119.7(6)
C24 C25 H25 120.2
C26 C25 H25 120.2
C27 C26 C25 121.0(6)
C27 C26 H26 119.5
C25 C26 H26 119.5
C26 C27 C28 120.4(6)
C26 C27 H27 119.8
C28 C27 H27 119.8
C23 C28 C29 119.1(5)
C23 C28 C27 119.3(5)
C29 C28 C27 121.5(5)
C20 C29 C28 120.9(5)
C20 C29 H29 119.6
C28 C29 H29 119.6
N8 C30 C36 121.7(5)
N8 C30 C37 113.7(5)
C36 C30 C37 124.5(6)
N8 C32 C33 120.3(6)
N8 C32 H32 119.9
C33 C32 H32 119.9
C32 C33 C35 119.8(6)
C32 C33 H33 120.1
C35 C33 H33 120.1
C33 C35 C36 119.3(6)
C33 C35 H35 120.3
C36 C35 H35 120.3
C30 C36 C35 118.4(6)
C30 C36 H36 120.8
C35 C36 H36 120.8
N5 C37 C30 107.9(5)
N5 C37 H37A 110.1
C30 C37 H37A 110.1
N5 C37 H37B 110.1
C30 C37 H37B 110.1
H37A C37 H37B 108.4
N7 C38 C42 120.3(6)
N7 C38 C43 115.2(5)
C42 C38 C43 124.4(5)
N7 C39 C40 121.8(6)
N7 C39 H39 119.1
C40 C39 H39 119.1
C39 C40 C41 118.6(6)
C39 C40 H40 120.7
C41 C40 H40 120.7
C42 C41 C40 118.8(6)
C42 C41 H41 120.6
C40 C41 H41 120.6
C38 C42 C41 120.1(6)
C38 C42 H42 119.9
C41 C42 H42 119.9
C38 C43 N5 109.5(4)
C38 C43 H43A 109.8
N5 C43 H43A 109.8
C38 C43 H43B 109.8
N5 C43 H43B 109.8
H43A C43 H43B 108.2
N6 C44 C45 122.0(6)
N6 C44 C49 115.8(5)
C45 C44 C49 122.2(6)
C44 C45 C46 117.9(7)
C44 C45 H45 121.1
C46 C45 H45 121.1
C47 C46 C45 120.4(7)
C47 C46 H46 119.8
C45 C46 H46 119.8
C48 C47 C46 119.3(6)
C48 C47 H47 120.4
C46 C47 H47 120.4
N6 C48 C47 121.0(6)
N6 C48 H48 119.5
C47 C48 H48 119.5
C44 C49 N5 112.3(5)
C44 C49 H49A 109.1
N5 C49 H49A 109.1
C44 C49 H49B 109.1
N5 C49 H49B 109.1
H49A C49 H49B 107.9
O9 C50 C59 123.8(5)
O9 C50 C51 116.6(5)
C59 C50 C51 119.6(5)
O8 C51 C52 123.8(5)
O8 C51 C50 115.9(5)
C52 C51 C50 120.3(5)
C51 C52 C53 121.0(5)
C51 C52 H52 119.5
C53 C52 H52 119.5
C52 C53 C54 121.7(6)
C52 C53 C58 119.1(5)
C54 C53 C58 119.1(5)
C55 C54 C53 120.4(6)
C55 C54 H54 119.8
C53 C54 H54 119.8
C54 C55 C56 120.8(6)
C54 C55 H55 119.6
C56 C55 H55 119.6
C57 C56 C55 119.8(6)
C57 C56 H56 120.1
C55 C56 H56 120.1
C56 C57 C58 121.9(6)
C56 C57 H57 119.0
C58 C57 H57 119.0
C59 C58 C57 123.1(6)
C59 C58 C53 119.0(5)
C57 C58 C53 117.8(5)
C50 C59 C58 120.9(5)
C50 C59 H59 119.5
C58 C59 H59 119.5
C1 N4 C2 120.8(5)
C1 N4 Co1 112.3(4)
C2 N4 Co1 126.9(4)
C8 N2 C7 119.9(5)
C8 N2 Co1 124.7(4)
C7 N2 Co1 115.1(4)
C14 N3 C15 119.9(5)
C14 N3 Co1 114.2(4)
C15 N3 Co1 125.9(4)
C6 N1 C19 112.9(4)
C6 N1 C13 110.0(4)
C19 N1 C13 112.1(4)
C6 N1 Co1 104.5(3)
C19 N1 Co1 107.2(3)
C13 N1 Co1 109.8(3)
C30 N8 C32 120.4(5)
C30 N8 Co2 113.7(4)
C32 N8 Co2 125.9(5)
C39 N7 C38 120.3(5)
C39 N7 Co2 125.9(4)
C38 N7 Co2 113.7(4)
C48 N6 C44 119.3(5)
C48 N6 Co2 125.8(4)
C44 N6 Co2 114.8(4)
C37 N5 C43 112.1(4)
C37 N5 C49 111.7(4)
C43 N5 C49 111.3(4)
C37 N5 Co2 105.3(3)
C43 N5 Co2 106.2(3)
C49 N5 Co2 109.8(3)
C20 O2 Co1 109.7(3)
C21 O1 Co1 109.9(3)
C50 O9 Co2 108.8(3)
C51 O8 Co2 109.9(3)
O6A Cl2 O5 118.6(6)
O6A Cl2 O3 117.3(6)
O5 Cl2 O3 116.2(4)
O6A Cl2 O4 68.8(8)
O5 Cl2 O4 113.9(4)
O3 Cl2 O4 112.8(4)
O6A Cl2 O4A 107.0(8)
O5 Cl2 O4A 95.1(5)
O3 Cl2 O4A 96.0(5)
O4 Cl2 O4A 38.2(7)
O6A Cl2 O6 34.1(9)
O5 Cl2 O6 103.8(4)
O3 Cl2 O6 105.4(4)
O4 Cl2 O6 102.9(4)
O4A Cl2 O6 141.1(7)
O13 Cl3 O10 109.6(3)
O13 Cl3 O12 109.0(3)
O10 Cl3 O12 108.4(3)
O13 Cl3 O11 110.3(3)
O10 Cl3 O11 110.9(3)
O12 Cl3 O11 108.6(3)
O1 Co1 O2 87.92(15)
O1 Co1 N2 93.19(18)
O2 Co1 N2 178.10(18)
O1 Co1 N3 95.12(18)
O2 Co1 N3 88.74(17)
N2 Co1 N3 89.62(19)
O1 Co1 N4 94.78(18)
O2 Co1 N4 89.47(17)
N2 Co1 N4 91.97(19)
N3 Co1 N4 169.9(2)
O1 Co1 N1 178.55(18)
O2 Co1 N1 92.70(18)
N2 Co1 N1 86.2(2)
N3 Co1 N1 86.2(2)
N4 Co1 N1 83.92(19)
O8 Co2 O9 88.70(16)
O8 Co2 N7 94.96(18)
O9 Co2 N7 89.82(17)
O8 Co2 N6 92.25(18)
O9 Co2 N6 178.65(19)
N7 Co2 N6 91.06(19)
O8 Co2 N8 95.29(19)
O9 Co2 N8 87.88(18)
N7 Co2 N8 169.4(2)
N6 Co2 N8 91.08(19)
O8 Co2 N5 179.22(18)
O9 Co2 N5 92.07(18)
N7 Co2 N5 85.2(2)
N6 Co2 N5 87.0(2)
N8 Co2 N5 84.6(2)

loop_
_geom_bond_atom_site_label_1
_geom_bond_atom_site_label_2
_geom_bond_distance
C1 N4 1.353(7)
C1 C5 1.386(8)
C1 C6 1.505(7)
C2 N4 1.355(6)
C2 C3 1.377(8)
C2 H2 0.9500
C3 C4 1.389(8)
C3 H3 0.9500
C4 C5 1.376(8)
C4 H4 0.9500
C5 H5 0.9500
C6 N1 1.495(7)
C6 H6A 0.9900
C6 H6B 0.9900
C7 N2 1.351(7)
C7 C12 1.392(7)
C7 C13 1.486(8)
C8 N2 1.351(7)
C8 C9 1.376(7)
C8 H8 0.9500
C9 C11 1.373(8)
C9 H9 0.9500
C11 C12 1.385(8)
C11 H11 0.9500
C12 H12 0.9500
C13 N1 1.519(7)
C13 H13A 0.9900
C13 H13B 0.9900
C14 N3 1.344(7)
C14 C18 1.389(8)
C14 C19 1.495(8)
C15 N3 1.351(7)
C15 C16 1.385(8)
C15 H15 0.9500
C16 C17 1.387(8)
C16 H16 0.9500
C17 C18 1.369(8)
C17 H17 0.9500
C18 H18 0.9500
C19 N1 1.511(6)
C19 H19A 0.9900
C19 H19B 0.9900
C20 O2 1.345(6)
C20 C29 1.379(7)
C20 C21 1.450(7)
C21 O1 1.343(6)
C21 C22 1.370(7)
C22 C23 1.421(7)
C22 H22 0.9500
C23 C28 1.408(8)
C23 C24 1.433(8)
C24 C25 1.371(8)
C24 H24 0.9500
C25 C26 1.413(9)
C25 H25 0.9500
C26 C27 1.367(8)
C26 H26 0.9500
C27 C28 1.422(7)
C27 H27 0.9500
C28 C29 1.421(7)
C29 H29 0.9500
C30 N8 1.340(7)
C30 C36 1.382(8)
C30 C37 1.515(8)
C32 N8 1.345(7)
C32 C33 1.384(8)
C32 H32 0.9500
C33 C35 1.381(9)
C33 H33 0.9500
C35 C36 1.388(8)
C35 H35 0.9500
C36 H36 0.9500
C37 N5 1.491(7)
C37 H37A 0.9900
C37 H37B 0.9900
C38 N7 1.344(7)
C38 C42 1.382(7)
C38 C43 1.492(8)
C39 N7 1.341(7)
C39 C40 1.383(8)
C39 H39 0.9500
C40 C41 1.390(8)
C40 H40 0.9500
C41 C42 1.385(8)
C41 H41 0.9500
C42 H42 0.9500
C43 N5 1.499(7)
C43 H43A 0.9900
C43 H43B 0.9900
C44 N6 1.360(7)
C44 C45 1.369(8)
C44 C49 1.496(8)
C45 C46 1.384(10)
C45 H45 0.9500
C46 C47 1.384(9)
C46 H46 0.9500
C47 C48 1.364(8)
C47 H47 0.9500
C48 N6 1.353(7)
C48 H48 0.9500
C49 N5 1.507(6)
C49 H49A 0.9900
C49 H49B 0.9900
C50 O9 1.345(6)
C50 C59 1.384(7)
C50 C51 1.441(7)
C51 O8 1.343(6)
C51 C52 1.369(7)
C52 C53 1.418(7)
C52 H52 0.9500
C53 C54 1.418(7)
C53 C58 1.437(8)
C54 C55 1.379(8)
C54 H54 0.9500
C55 C56 1.400(9)
C55 H55 0.9500
C56 C57 1.373(8)
C56 H56 0.9500
C57 C58 1.415(7)
C57 H57 0.9500
C58 C59 1.415(8)
C59 H59 0.9500
N4 Co1 1.929(5)
N2 Co1 1.914(4)
N3 Co1 1.917(5)
N1 Co1 1.943(5)
N8 Co2 1.929(5)
N7 Co2 1.918(5)
N6 Co2 1.920(4)
N5 Co2 1.958(5)
O2 Co1 1.895(3)
O1 Co1 1.894(4)
O3 Cl2 1.412(4)
O4A Cl2 1.551(15)
O4 Cl2 1.422(7)
O5 Cl2 1.400(5)
O6 Cl2 1.504(7)
O6A Cl2 1.168(17)
O9 Co2 1.892(3)
O8 Co2 1.871(4)
O10 Cl3 1.437(4)
O11 Cl3 1.440(5)
O12 Cl3 1.439(4)
O13 Cl3 1.434(4)

loop_
_geom_torsion_atom_site_label_1
_geom_torsion_atom_site_label_2
_geom_torsion_atom_site_label_3
_geom_torsion_atom_site_label_4
_geom_torsion
N4 C2 C3 C4 1.1(8)
C2 C3 C4 C5 2.0(9)
C3 C4 C5 C1 -3.6(8)
N4 C1 C5 C4 2.1(8)
C6 C1 C5 C4 -175.6(5)
N4 C1 C6 N1 32.1(6)
C5 C1 C6 N1 -150.2(5)
N2 C8 C9 C11 -0.5(9)
C8 C9 C11 C12 0.1(9)
C9 C11 C12 C7 -0.3(9)
N2 C7 C12 C11 0.8(9)
C13 C7 C12 C11 -175.3(6)
N2 C7 C13 N1 18.3(7)
C12 C7 C13 N1 -165.4(5)
N3 C15 C16 C17 -2.5(9)
C15 C16 C17 C18 0.7(9)
C16 C17 C18 C14 1.9(9)
N3 C14 C18 C17 -2.8(9)
C19 C14 C18 C17 171.6(5)
N3 C14 C19 N1 -24.6(6)
C18 C14 C19 N1 160.7(5)
O2 C20 C21 O1 1.1(7)
C29 C20 C21 O1 -179.9(4)
O2 C20 C21 C22 -177.1(5)
C29 C20 C21 C22 1.9(8)
O1 C21 C22 C23 -179.3(5)
C20 C21 C22 C23 -1.2(8)
C21 C22 C23 C28 -0.3(9)
C21 C22 C23 C24 178.3(5)
C28 C23 C24 C25 1.8(9)
C22 C23 C24 C25 -176.9(6)
C23 C24 C25 C26 -2.2(9)
C24 C25 C26 C27 1.2(9)
C25 C26 C27 C28 0.1(9)
C22 C23 C28 C29 1.2(8)
C24 C23 C28 C29 -177.5(5)
C22 C23 C28 C27 178.3(5)
C24 C23 C28 C27 -0.4(8)
C26 C27 C28 C23 -0.5(8)
C26 C27 C28 C29 176.5(5)
O2 C20 C29 C28 177.9(5)
C21 C20 C29 C28 -1.0(8)
C23 C28 C29 C20 -0.5(8)
C27 C28 C29 C20 -177.6(5)
N8 C32 C33 C35 -1.6(9)
C32 C33 C35 C36 -0.3(9)
N8 C30 C36 C35 -3.8(8)
C37 C30 C36 C35 172.6(5)
C33 C35 C36 C30 2.9(9)
N8 C30 C37 N5 -31.0(6)
C36 C30 C37 N5 152.3(5)
N7 C39 C40 C41 0.2(9)
C39 C40 C41 C42 2.0(9)
N7 C38 C42 C41 2.1(8)
C43 C38 C42 C41 -173.9(5)
C40 C41 C42 C38 -3.1(8)
N7 C38 C43 N5 22.4(6)
C42 C38 C43 N5 -161.4(5)
N6 C44 C45 C46 -2.1(12)
C49 C44 C45 C46 178.8(7)
C44 C45 C46 C47 0.5(14)
C45 C46 C47 C48 -0.8(14)
C46 C47 C48 N6 2.8(12)
N6 C44 C49 N5 -5.7(8)
C45 C44 C49 N5 173.5(6)
O9 C50 C51 O8 -1.0(7)
C59 C50 C51 O8 -179.2(5)
O9 C50 C51 C52 179.9(5)
C59 C50 C51 C52 1.7(8)
O8 C51 C52 C53 -179.1(5)
C50 C51 C52 C53 0.0(8)
C51 C52 C53 C54 177.0(5)
C51 C52 C53 C58 -1.3(8)
C52 C53 C54 C55 179.1(5)
C58 C53 C54 C55 -2.6(8)
C53 C54 C55 C56 -0.8(9)
C54 C55 C56 C57 2.0(10)
C55 C56 C57 C58 0.4(9)
C56 C57 C58 C59 178.5(6)
C56 C57 C58 C53 -3.8(8)
C52 C53 C58 C59 0.9(8)
C54 C53 C58 C59 -177.4(5)
C52 C53 C58 C57 -176.8(5)
C54 C53 C58 C57 4.8(8)
O9 C50 C59 C58 180.0(5)
C51 C50 C59 C58 -2.0(8)
C57 C58 C59 C50 178.4(5)
C53 C58 C59 C50 0.7(8)
C5 C1 N4 C2 1.0(8)
C6 C1 N4 C2 178.9(5)
C5 C1 N4 Co1 179.4(4)
C6 C1 N4 Co1 -2.7(6)
C3 C2 N4 C1 -2.7(8)
C3 C2 N4 Co1 179.3(4)
C9 C8 N2 C7 1.0(8)
C9 C8 N2 Co1 -173.3(4)
C12 C7 N2 C8 -1.2(8)
C13 C7 N2 C8 175.3(5)
C12 C7 N2 Co1 173.6(4)
C13 C7 N2 Co1 -9.9(6)
C18 C14 N3 C15 1.0(8)
C19 C14 N3 C15 -173.8(5)
C18 C14 N3 Co1 -178.2(4)
C19 C14 N3 Co1 6.9(6)
C16 C15 N3 C14 1.6(8)
C16 C15 N3 Co1 -179.2(4)
C1 C6 N1 C19 -161.0(4)
C1 C6 N1 C13 73.1(5)
C1 C6 N1 Co1 -44.8(5)
C14 C19 N1 C6 144.2(5)
C14 C19 N1 C13 -91.0(5)
C14 C19 N1 Co1 29.6(5)
C7 C13 N1 C6 -132.3(5)
C7 C13 N1 C19 101.2(5)
C7 C13 N1 Co1 -17.8(5)
C36 C30 N8 C32 1.9(8)
C37 C30 N8 C32 -174.8(5)
C36 C30 N8 Co2 -177.8(4)
C37 C30 N8 Co2 5.5(6)
C33 C32 N8 C30 0.8(8)
C33 C32 N8 Co2 -179.5(4)
C40 C39 N7 C38 -1.2(8)
C40 C39 N7 Co2 174.3(4)
C42 C38 N7 C39 0.1(8)
C43 C38 N7 C39 176.5(5)
C42 C38 N7 Co2 -175.9(4)
C43 C38 N7 Co2 0.4(6)
C47 C48 N6 C44 -4.4(10)
C47 C48 N6 Co2 174.5(5)
C45 C44 N6 C48 4.1(9)
C49 C44 N6 C48 -176.7(6)
C45 C44 N6 Co2 -175.0(6)
C49 C44 N6 Co2 4.2(7)
C30 C37 N5 C43 155.3(4)
C30 C37 N5 C49 -78.9(5)
C30 C37 N5 Co2 40.2(5)
C38 C43 N5 C37 -147.5(5)
C38 C43 N5 C49 86.5(5)
C38 C43 N5 Co2 -33.0(5)
C44 C49 N5 C37 120.8(5)
C44 C49 N5 C43 -112.9(5)
C44 C49 N5 Co2 4.4(6)
C29 C20 O2 Co1 176.2(4)
C21 C20 O2 Co1 -4.9(6)
C22 C21 O1 Co1 -178.6(5)
C20 C21 O1 Co1 3.3(5)
C59 C50 O9 Co2 177.0(4)
C51 C50 O9 Co2 -1.1(6)
C52 C51 O8 Co2 -178.3(5)
C50 C51 O8 Co2 2.6(6)
C21 O1 Co1 O2 -4.8(3)
C21 O1 Co1 N2 173.6(3)
C21 O1 Co1 N3 83.7(3)
C21 O1 Co1 N4 -94.1(3)
C21 O1 Co1 N1 -120(7)
C20 O2 Co1 O1 5.4(3)
C20 O2 Co1 N2 -120(6)
C20 O2 Co1 N3 -89.8(3)
C20 O2 Co1 N4 100.2(3)
C20 O2 Co1 N1 -175.9(3)
C8 N2 Co1 O1 -7.6(5)
C7 N2 Co1 O1 177.9(4)
C8 N2 Co1 O2 118(6)
C7 N2 Co1 O2 -56(6)
C8 N2 Co1 N3 87.5(5)
C7 N2 Co1 N3 -87.0(4)
C8 N2 Co1 N4 -102.5(5)
C7 N2 Co1 N4 83.0(4)
C8 N2 Co1 N1 173.7(5)
C7 N2 Co1 N1 -0.8(4)
C14 N3 Co1 O1 -171.6(4)
C15 N3 Co1 O1 9.2(5)
C14 N3 Co1 O2 -83.8(4)
C15 N3 Co1 O2 97.0(5)
C14 N3 Co1 N2 95.2(4)
C15 N3 Co1 N2 -84.0(5)
C14 N3 Co1 N4 -3.9(13)
C15 N3 Co1 N4 176.9(9)
C14 N3 Co1 N1 9.0(4)
C15 N3 Co1 N1 -170.2(5)
C1 N4 Co1 O1 160.9(3)
C2 N4 Co1 O1 -20.9(4)
C1 N4 Co1 O2 73.0(4)
C2 N4 Co1 O2 -108.8(4)
C1 N4 Co1 N2 -105.8(4)
C2 N4 Co1 N2 72.4(4)
C1 N4 Co1 N3 -6.9(13)
C2 N4 Co1 N3 171.4(9)
C1 N4 Co1 N1 -19.8(4)
C2 N4 Co1 N1 158.4(5)
C6 N1 Co1 O1 62(8)
C19 N1 Co1 O1 -178(100)
C13 N1 Co1 O1 -56(8)
C6 N1 Co1 O2 -53.0(3)
C19 N1 Co1 O2 67.1(4)
C13 N1 Co1 O2 -170.9(3)
C6 N1 Co1 N2 128.6(3)
C19 N1 Co1 N2 -111.4(4)
C13 N1 Co1 N2 10.6(4)
C6 N1 Co1 N3 -141.5(3)
C19 N1 Co1 N3 -21.5(4)
C13 N1 Co1 N3 100.5(4)
C6 N1 Co1 N4 36.2(3)
C19 N1 Co1 N4 156.3(4)
C13 N1 Co1 N4 -81.8(4)
C51 O8 Co2 O9 -2.6(3)
C51 O8 Co2 N7 -92.3(3)
C51 O8 Co2 N6 176.4(3)
C51 O8 Co2 N8 85.1(4)
C51 O8 Co2 N5 169(71)
C50 O9 Co2 O8 2.1(3)
C50 O9 Co2 N7 97.0(3)
C50 O9 Co2 N6 -133(7)
C50 O9 Co2 N8 -93.3(4)
C50 O9 Co2 N5 -177.8(3)
C39 N7 Co2 O8 -11.5(5)
C38 N7 Co2 O8 164.2(4)
C39 N7 Co2 O9 -100.2(4)
C38 N7 Co2 O9 75.6(4)
C39 N7 Co2 N6 80.8(5)
C38 N7 Co2 N6 -103.4(4)
C39 N7 Co2 N8 -177.6(9)
C38 N7 Co2 N8 -1.8(13)
C39 N7 Co2 N5 167.7(5)
C38 N7 Co2 N5 -16.5(4)
C48 N6 Co2 O8 -0.1(5)
C44 N6 Co2 O8 178.8(4)
C48 N6 Co2 O9 135(7)
C44 N6 Co2 O9 -46(8)
C48 N6 Co2 N7 -95.1(5)
C44 N6 Co2 N7 83.8(4)
C48 N6 Co2 N8 95.2(5)
C44 N6 Co2 N8 -85.8(4)
C48 N6 Co2 N5 179.8(5)
C44 N6 Co2 N5 -1.3(4)
C30 N8 Co2 O8 -165.6(4)
C32 N8 Co2 O8 14.7(5)
C30 N8 Co2 O9 -77.1(4)
C32 N8 Co2 O9 103.2(5)
C30 N8 Co2 N7 0.4(13)
C30 N8 Co2 N6 102.0(4)
C32 N8 Co2 N6 -77.7(5)
C30 N8 Co2 N5 15.2(4)
C32 N8 Co2 N5 -164.5(5)
C37 N5 Co2 O8 -115(15)
C43 N5 Co2 O8 126(15)
C49 N5 Co2 O8 5(15)
C37 N5 Co2 O9 56.7(3)
C43 N5 Co2 O9 -62.3(3)
C49 N5 Co2 O9 177.2(4)
C37 N5 Co2 N7 146.4(4)
C43 N5 Co2 N7 27.3(3)
C49 N5 Co2 N7 -93.2(4)
C37 N5 Co2 N6 -122.3(4)
C43 N5 Co2 N6 118.6(3)
C49 N5 Co2 N6 -1.9(4)
C37 N5 Co2 N8 -30.9(3)
C43 N5 Co2 N8 -150.0(4)
C49 N5 Co2 N8 89.5(4)
